data_7228160
loop_
_publ_author_name
'Jian, Lei'
'He, Hai-Yu'
'Huang, Jin'
'Wu, Qian-Hui'
'Yuan, Mao-Lin'
'Fu, Hai-Yan'
'Zheng, Xue-Li'
'Chen, Hua'
'Li, Rui-Xiang'

_publ_section_title
;
 Combination of RuCl3&#x00B7;xH2O with PEG -- a simple and recyclable
 catalytic system for direct arylation of heteroarenes via C--H bond
 activation
;
_journal_issue 38
_journal_name_full 'RSC Adv.'
_journal_page_first 23515
_journal_paper_doi 10.1039/C7RA02638B
_journal_volume 7
_journal_year 2017
_chemical_formula_moiety 'C25 H15 F6 N'
_chemical_formula_sum 'C25 H15 F6 N'
_chemical_formula_weight 443.38
_chemical_name_systematic
;
 ? 
;
_space_group_crystal_system monoclinic
_space_group_IT_number 14
_space_group_name_Hall '-P 2yn'
_space_group_name_H-M_alt 'P 1 21/n 1'
_symmetry_space_group_name_Hall '-P 2yn'
_symmetry_space_group_name_H-M 'P 1 21/n 1'
_atom_sites_solution_hydrogens geom
_audit_creation_date 2016-01-07
_audit_creation_method
;
Olex2 1.2
(compiled 2015.09.30 svn.r3233 for OlexSys, GUI svn.r5103)
;
_audit_update_record
;
2016-05-25 deposited with the CCDC.
2017-04-12 downloaded from the CCDC.
;
_cell_angle_alpha 90
_cell_angle_beta 95.493(3)
_cell_angle_gamma 90
_cell_formula_units_Z 4
_cell_length_a 8.6865(3)
_cell_length_b 11.0532(4)
_cell_length_c 22.5491(8)
_cell_measurement_reflns_used 3845
_cell_measurement_temperature 293(2)
_cell_measurement_theta_max 72.2810
_cell_measurement_theta_min 3.9130
_cell_volume 2155.08(13)
_computing_cell_refinement
;
CrysAlisPro, Agilent Technologies,
Version 1.171.37.35 (release 13-08-2014 CrysAlis171 .NET)
(compiled Aug 13 2014,18:06:01)
;
_computing_data_collection
;
CrysAlisPro, Agilent Technologies,
Version 1.171.37.35 (release 13-08-2014 CrysAlis171 .NET)
(compiled Aug 13 2014,18:06:01)
;
_computing_data_reduction
;
CrysAlisPro, Agilent Technologies,
Version 1.171.37.35 (release 13-08-2014 CrysAlis171 .NET)
(compiled Aug 13 2014,18:06:01)
;
_computing_molecular_graphics 'Olex2 (Dolomanov et al., 2009)'
_computing_publication_material 'Olex2 (Dolomanov et al., 2009)'
_computing_structure_refinement 'ShelXL (Sheldrick, 2015)'
_computing_structure_solution 'ShelXT (Sheldrick, 2015)'
_diffrn_ambient_temperature 293(2)
_diffrn_detector 'CCD plate'
_diffrn_detector_area_resol_mean 15.9595
_diffrn_detector_type EosS2
_diffrn_measured_fraction_theta_full 0.999
_diffrn_measured_fraction_theta_max 0.999
_diffrn_measurement_details
;
#__ type_ start__ end____ width___ exp.time_
  1 omega    1.00   75.00   1.0000    4.8800
omega____ theta____ kappa____ phi______ frames
    -       36.5421  -99.0000   30.0000 74

#__ type_ start__ end____ width___ exp.time_
  2 omega    1.00   75.00   1.0000    4.8800
omega____ theta____ kappa____ phi______ frames
    -       36.5421  -99.0000 -180.0000 74

#__ type_ start__ end____ width___ exp.time_
  3 omega   23.00   90.00   1.0000    4.8800
omega____ theta____ kappa____ phi______ frames
    -       36.5421 -125.0000    0.0000 67

#__ type_ start__ end____ width___ exp.time_
  4 omega  -31.00   63.00   1.0000    4.8800
omega____ theta____ kappa____ phi______ frames
    -       36.5421  -77.0000  120.0000 94

#__ type_ start__ end____ width___ exp.time_
  5 omega  -33.00   55.00   1.0000    4.8800
omega____ theta____ kappa____ phi______ frames
    -       36.5421  -38.0000  -60.0000 88

#__ type_ start__ end____ width___ exp.time_
  6 omega   18.00  106.00   1.0000    4.8800
omega____ theta____ kappa____ phi______ frames
    -       36.5421   38.0000  120.0000 88

#__ type_ start__ end____ width___ exp.time_
  7 omega   38.00   91.00   1.0000   19.5200
omega____ theta____ kappa____ phi______ frames
    -      108.0000  -30.0000  -90.0000 53

#__ type_ start__ end____ width___ exp.time_
  8 omega   40.00   98.00   1.0000   19.5200
omega____ theta____ kappa____ phi______ frames
    -      108.0000  -45.0000   30.0000 58

#__ type_ start__ end____ width___ exp.time_
  9 omega   38.00   91.00   1.0000   19.5200
omega____ theta____ kappa____ phi______ frames
    -      108.0000  -30.0000  -30.0000 53

#__ type_ start__ end____ width___ exp.time_
 10 omega   91.00  176.00   1.0000   19.5200
omega____ theta____ kappa____ phi______ frames
    -      108.0000   45.0000   60.0000 85

#__ type_ start__ end____ width___ exp.time_
 11 omega   91.00  176.00   1.0000   19.5200
omega____ theta____ kappa____ phi______ frames
    -      108.0000   45.0000  150.0000 85

#__ type_ start__ end____ width___ exp.time_
 12 omega   40.00   98.00   1.0000   19.5200
omega____ theta____ kappa____ phi______ frames
    -      108.0000  -45.0000   60.0000 58

#__ type_ start__ end____ width___ exp.time_
 13 omega   40.00   98.00   1.0000   19.5200
omega____ theta____ kappa____ phi______ frames
    -      108.0000  -45.0000 -120.0000 58

#__ type_ start__ end____ width___ exp.time_
 14 omega   38.00   91.00   1.0000   19.5200
omega____ theta____ kappa____ phi______ frames
    -      108.0000  -30.0000 -180.0000 53

#__ type_ start__ end____ width___ exp.time_
 15 omega   81.00  176.00   1.0000   19.5200
omega____ theta____ kappa____ phi______ frames
    -      108.0000   77.0000   90.0000 95

#__ type_ start__ end____ width___ exp.time_
 16 omega   20.00  104.00   1.0000    4.8800
omega____ theta____ kappa____ phi______ frames
    -       36.5421   57.0000    0.0000 84

#__ type_ start__ end____ width___ exp.time_
 17 omega   20.00   57.00   1.0000    4.8800
omega____ theta____ kappa____ phi______ frames
    -       36.5421   57.0000 -180.0000 37

#__ type_ start__ end____ width___ exp.time_
 18 omega   10.00  104.00   1.0000    4.8800
omega____ theta____ kappa____ phi______ frames
    -       36.5421   77.0000 -120.0000 94
;
_diffrn_measurement_device 'four-circle diffractometer'
_diffrn_measurement_device_type 'New Gemini, Dual, Cu at zero, EosS2'
_diffrn_measurement_method '\w scans'
_diffrn_orient_matrix_UB_11 0.1757881000
_diffrn_orient_matrix_UB_12 -0.0121940000
_diffrn_orient_matrix_UB_13 0.0158591000
_diffrn_orient_matrix_UB_21 -0.0064150000
_diffrn_orient_matrix_UB_22 0.0981243000
_diffrn_orient_matrix_UB_23 0.0482423000
_diffrn_orient_matrix_UB_31 -0.0280608000
_diffrn_orient_matrix_UB_32 -0.0981991000
_diffrn_orient_matrix_UB_33 0.0462201000
_diffrn_radiation_monochromator graphite
_diffrn_radiation_probe x-ray
_diffrn_radiation_type CuK\a
_diffrn_radiation_wavelength 1.54184
_diffrn_reflns_av_R_equivalents 0.0307
_diffrn_reflns_av_unetI/netI 0.0225
_diffrn_reflns_Laue_measured_fraction_full 0.999
_diffrn_reflns_Laue_measured_fraction_max 0.999
_diffrn_reflns_limit_h_max 10
_diffrn_reflns_limit_h_min -9
_diffrn_reflns_limit_k_max 8
_diffrn_reflns_limit_k_min -13
_diffrn_reflns_limit_l_max 26
_diffrn_reflns_limit_l_min -26
_diffrn_reflns_number 11668
_diffrn_reflns_point_group_measured_fraction_full 0.999
_diffrn_reflns_point_group_measured_fraction_max 0.999
_diffrn_reflns_theta_full 67.042
_diffrn_reflns_theta_max 67.042
_diffrn_reflns_theta_min 5.303
_diffrn_source 'Enhance (Cu) X-ray Source'
_exptl_absorpt_coefficient_mu 1.006
_exptl_absorpt_correction_T_max 1.00000
_exptl_absorpt_correction_T_min 0.86349
_exptl_absorpt_correction_type multi-scan
_exptl_absorpt_process_details
;
CrysAlisPro, Agilent Technologies,
Version 1.171.37.35 (release 13-08-2014 CrysAlis171 .NET)
(compiled Aug 13 2014,18:06:01)
Empirical absorption correction using spherical harmonics,
 implemented in SCALE3 ABSPACK scaling algorithm.
;
_exptl_crystal_colour 'clear colourless'
_exptl_crystal_colour_lustre clear
_exptl_crystal_colour_primary colourless
_exptl_crystal_density_diffrn 1.367
_exptl_crystal_density_method 'not measured'
_exptl_crystal_description block
_exptl_crystal_F_000 904
_exptl_crystal_size_max 0.36
_exptl_crystal_size_mid 0.28
_exptl_crystal_size_min 0.2
_refine_diff_density_max 0.344
_refine_diff_density_min -0.258
_refine_diff_density_rms 0.045
_refine_ls_extinction_method none
_refine_ls_goodness_of_fit_ref 1.045
_refine_ls_hydrogen_treatment constr
_refine_ls_matrix_type full
_refine_ls_number_parameters 289
_refine_ls_number_reflns 3844
_refine_ls_number_restraints 0
_refine_ls_restrained_S_all 1.045
_refine_ls_R_factor_all 0.0696
_refine_ls_R_factor_gt 0.0605
_refine_ls_shift/su_max 0.000
_refine_ls_shift/su_mean 0.000
_refine_ls_structure_factor_coef Fsqd
_refine_ls_weighting_details 'w=1/[\s^2^(Fo^2^)+(0.0998P)^2^+0.5541P] where P=(Fo^2^+2Fc^2^)/3'
_refine_ls_weighting_scheme calc
_refine_ls_wR_factor_gt 0.1720
_refine_ls_wR_factor_ref 0.1835
_reflns_Friedel_coverage 0.000
_reflns_number_gt 3125
_reflns_number_total 3844
_reflns_threshold_expression 'I > 2\s(I)'
_cod_data_source_file c7ra02638b2.cif
_cod_data_source_block 1
_cod_original_cell_volume 2155.09(14)
_cod_database_code 7228160
_shelx_space_group_comment
;
The symmetry employed for this shelxl refinement is uniquely defined
by the following loop, which should always be used as a source of
symmetry information in preference to the above space-group names.
They are only intended as comments.
;
_reflns_odcompleteness_completeness 99.88
_reflns_odcompleteness_iscentric 1
_reflns_odcompleteness_theta 66.97
_olex2_refinement_description
;
1. Fixed Uiso
 At 1.2 times of:
  All C(H) groups
2.a Aromatic/amide H refined with riding coordinates:
 C3(H3), C4(H4), C5(H5), C6(H6), C9(H9), C10(H10), C11(H11), C15(H15),
 C16(H16), C17(H17), C18(H18), C20(H20), C21(H21), C22(H22), C23(H23)
;
_shelx_shelxl_version_number 2014/7
_olex2_submission_special_instructions 'No special instructions were received'

loop_
_space_group_symop_operation_xyz
'x, y, z'
'-x+1/2, y+1/2, -z+1/2'
'-x, -y, -z'
'x-1/2, -y-1/2, z-1/2'

loop_
_atom_site_label
_atom_site_type_symbol
_atom_site_fract_x
_atom_site_fract_y
_atom_site_fract_z
_atom_site_U_iso_or_equiv
_atom_site_adp_type
_atom_site_occupancy
_atom_site_site_symmetry_order
_atom_site_calc_flag
_atom_site_refinement_flags_posn
C1 C 0.5459(4) 0.7112(3) 0.48160(13) 0.0847(8) Uani 1 1 d .
C2 C 0.3872(3) 0.7620(2) 0.47305(10) 0.0631(6) Uani 1 1 d .
C3 C 0.3032(4) 0.7486(2) 0.41724(11) 0.0801(8) Uani 1 1 d .
H3 H 0.3487 0.7097 0.3868 0.096 Uiso 1 1 calc R
C4 C 0.1575(4) 0.7912(3) 0.40690(12) 0.0899(9) Uani 1 1 d .
H4 H 0.1031 0.7813 0.3696 0.108 Uiso 1 1 calc R
C5 C 0.0898(4) 0.8492(3) 0.45157(13) 0.0926(9) Uani 1 1 d .
H5 H -0.0106 0.8787 0.4446 0.111 Uiso 1 1 calc R
C6 C 0.1705(3) 0.8636(2) 0.50668(11) 0.0740(7) Uani 1 1 d .
H6 H 0.1237 0.9033 0.5366 0.089 Uiso 1 1 calc R
C7 C 0.3202(3) 0.82019(18) 0.51862(9) 0.0567(5) Uani 1 1 d .
C8 C 0.4005(2) 0.83600(18) 0.58009(9) 0.0536(5) Uani 1 1 d .
C9 C 0.5259(3) 0.9134(2) 0.58970(10) 0.0660(6) Uani 1 1 d .
H9 H 0.5599 0.9561 0.5579 0.079 Uiso 1 1 calc R
C10 C 0.6006(3) 0.9276(2) 0.64586(11) 0.0759(7) Uani 1 1 d .
H10 H 0.6831 0.9812 0.6520 0.091 Uiso 1 1 calc R
C11 C 0.5535(3) 0.8625(2) 0.69283(10) 0.0710(6) Uani 1 1 d .
H11 H 0.6063 0.8708 0.7305 0.085 Uiso 1 1 calc R
C12 C 0.4286(2) 0.78498(19) 0.68465(9) 0.0553(5) Uani 1 1 d .
C13 C 0.3474(2) 0.77407(17) 0.62807(8) 0.0498(4) Uani 1 1 d .
C14 C 0.2056(2) 0.69663(18) 0.61937(8) 0.0523(5) Uani 1 1 d .
C15 C 0.2064(3) 0.5851(2) 0.59355(12) 0.0722(6) Uani 1 1 d .
H15 H 0.2973 0.5538 0.5811 0.087 Uiso 1 1 calc R
C16 C 0.0714(4) 0.5192(3) 0.58610(16) 0.0943(9) Uani 1 1 d .
H16 H 0.0701 0.4427 0.5690 0.113 Uiso 1 1 calc R
C17 C -0.0592(3) 0.5675(3) 0.60407(17) 0.1007(10) Uani 1 1 d .
H17 H -0.1522 0.5252 0.5996 0.121 Uiso 1 1 calc R
C18 C -0.0511(3) 0.6795(3) 0.62887(18) 0.1077(12) Uani 1 1 d .
H18 H -0.1415 0.7127 0.6409 0.129 Uiso 1 1 calc R
C19 C 0.3802(3) 0.7146(2) 0.73650(9) 0.0583(5) Uani 1 1 d .
C20 C 0.2693(4) 0.7611(3) 0.76949(13) 0.0906(9) Uani 1 1 d .
H20 H 0.2268 0.8363 0.7592 0.109 Uiso 1 1 calc R
C21 C 0.2189(4) 0.7004(4) 0.81707(13) 0.1034(11) Uani 1 1 d .
H21 H 0.1439 0.7350 0.8385 0.124 Uiso 1 1 calc R
C22 C 0.2780(4) 0.5903(3) 0.83293(12) 0.0876(9) Uani 1 1 d .
H22 H 0.2421 0.5484 0.8646 0.105 Uiso 1 1 calc R
C23 C 0.3904(3) 0.5414(2) 0.80206(11) 0.0752(7) Uani 1 1 d .
H23 H 0.4329 0.4667 0.8134 0.090 Uiso 1 1 calc R
C24 C 0.4421(3) 0.6022(2) 0.75374(9) 0.0593(5) Uani 1 1 d .
C25 C 0.5686(3) 0.5462(3) 0.72285(13) 0.0832(8) Uani 1 1 d .
N1 N 0.0773(3) 0.7447(2) 0.63704(12) 0.0843(7) Uani 1 1 d .
F1 F 0.5760(3) 0.6380(2) 0.43748(9) 0.1295(8) Uani 1 1 d .
F2 F 0.6554(2) 0.7963(2) 0.48301(12) 0.1294(8) Uani 1 1 d .
F3 F 0.5734(2) 0.6491(2) 0.53174(9) 0.1142(7) Uani 1 1 d .
F4 F 0.5510(3) 0.5521(2) 0.66442(8) 0.1320(9) Uani 1 1 d .
F5 F 0.7050(2) 0.6008(2) 0.73764(11) 0.1253(8) Uani 1 1 d .
F6 F 0.5953(2) 0.43203(18) 0.73809(11) 0.1269(8) Uani 1 1 d .

loop_
_atom_site_aniso_label
_atom_site_aniso_U_11
_atom_site_aniso_U_22
_atom_site_aniso_U_33
_atom_site_aniso_U_23
_atom_site_aniso_U_13
_atom_site_aniso_U_12
C1 0.095(2) 0.0894(18) 0.0738(16) 0.0018(14) 0.0281(14) 0.0161(16)
C2 0.0819(15) 0.0571(12) 0.0522(11) 0.0057(9) 0.0156(10) 0.0032(11)
C3 0.118(2) 0.0736(15) 0.0493(12) -0.0028(11) 0.0135(13) 0.0009(15)
C4 0.118(2) 0.0903(19) 0.0573(14) 0.0023(13) -0.0142(14) 0.0020(17)
C5 0.096(2) 0.101(2) 0.0751(17) 0.0029(15) -0.0189(15) 0.0221(17)
C6 0.0847(16) 0.0770(15) 0.0593(13) -0.0028(11) 0.0018(11) 0.0193(13)
C7 0.0734(13) 0.0501(10) 0.0469(10) 0.0053(8) 0.0070(9) 0.0019(9)
C8 0.0612(12) 0.0519(10) 0.0485(10) 0.0033(8) 0.0086(8) 0.0034(9)
C9 0.0737(14) 0.0665(13) 0.0591(12) 0.0113(10) 0.0123(10) -0.0090(11)
C10 0.0760(15) 0.0795(16) 0.0709(15) 0.0075(12) 0.0004(11) -0.0264(13)
C11 0.0749(15) 0.0797(15) 0.0557(12) 0.0062(11) -0.0071(10) -0.0189(12)
C12 0.0611(12) 0.0571(11) 0.0477(10) 0.0032(8) 0.0051(8) -0.0023(9)
C13 0.0547(11) 0.0473(10) 0.0478(10) 0.0004(8) 0.0080(8) 0.0037(8)
C14 0.0550(11) 0.0553(11) 0.0470(10) 0.0022(8) 0.0058(8) 0.0020(9)
C15 0.0626(13) 0.0624(13) 0.0910(17) -0.0117(12) 0.0044(11) 0.0012(10)
C16 0.0845(19) 0.0699(16) 0.126(3) -0.0224(16) -0.0009(17) -0.0140(14)
C17 0.0666(16) 0.096(2) 0.139(3) -0.015(2) 0.0096(17) -0.0229(15)
C18 0.0632(16) 0.107(2) 0.158(3) -0.024(2) 0.0384(19) -0.0073(16)
C19 0.0636(12) 0.0650(12) 0.0455(10) 0.0053(9) 0.0008(8) -0.0043(10)
C20 0.109(2) 0.098(2) 0.0695(16) 0.0203(14) 0.0293(15) 0.0287(17)
C21 0.111(2) 0.136(3) 0.0695(17) 0.0226(18) 0.0381(16) 0.021(2)
C22 0.0945(19) 0.112(2) 0.0565(14) 0.0206(14) 0.0085(13) -0.0258(17)
C23 0.0906(17) 0.0689(14) 0.0621(14) 0.0162(11) -0.0141(12) -0.0178(13)
C24 0.0601(12) 0.0637(12) 0.0513(11) 0.0053(9) -0.0090(9) -0.0071(10)
C25 0.0825(18) 0.0891(18) 0.0749(16) 0.0142(14) -0.0080(13) 0.0192(14)
N1 0.0671(13) 0.0775(13) 0.1129(18) -0.0231(12) 0.0323(12) -0.0048(10)
F1 0.1541(19) 0.1329(17) 0.1075(14) -0.0228(12) 0.0435(13) 0.0551(15)
F2 0.0856(12) 0.1441(19) 0.165(2) -0.0060(15) 0.0465(13) -0.0019(12)
F3 0.1086(13) 0.1366(16) 0.0992(13) 0.0253(11) 0.0196(10) 0.0558(12)
F4 0.1440(17) 0.174(2) 0.0775(11) -0.0044(12) 0.0065(10) 0.0899(16)
F5 0.0730(11) 0.1567(19) 0.1469(18) 0.0231(15) 0.0144(11) -0.0002(11)
F6 0.1155(15) 0.0940(13) 0.171(2) 0.0296(13) 0.0127(14) 0.0397(11)

loop_
_atom_type_symbol
_atom_type_description
_atom_type_scat_dispersion_real
_atom_type_scat_dispersion_imag
_atom_type_scat_source
C C 0.0181 0.0091 'International Tables Vol C Tables 4.2.6.8 and 6.1.1.4'
H H 0.0000 0.0000 'International Tables Vol C Tables 4.2.6.8 and 6.1.1.4'
F F 0.0727 0.0534 'International Tables Vol C Tables 4.2.6.8 and 6.1.1.4'
N N 0.0311 0.0180 'International Tables Vol C Tables 4.2.6.8 and 6.1.1.4'

loop_
_geom_angle_atom_site_label_1
_geom_angle_atom_site_label_2
_geom_angle_atom_site_label_3
_geom_angle
F1 C1 C2 112.4(3)
F1 C1 F2 104.8(2)
F2 C1 C2 112.8(2)
F3 C1 C2 113.4(2)
F3 C1 F1 106.9(2)
F3 C1 F2 105.9(3)
C3 C2 C1 118.3(2)
C7 C2 C1 122.0(2)
C7 C2 C3 119.7(2)
C2 C3 H3 119.4
C4 C3 C2 121.2(2)
C4 C3 H3 119.4
C3 C4 H4 120.1
C3 C4 C5 119.8(3)
C5 C4 H4 120.1
C4 C5 H5 120.0
C4 C5 C6 119.9(3)
C6 C5 H5 120.0
C5 C6 H6 119.3
C5 C6 C7 121.5(2)
C7 C6 H6 119.3
C2 C7 C6 117.9(2)
C2 C7 C8 123.2(2)
C6 C7 C8 118.84(19)
C9 C8 C7 120.33(18)
C9 C8 C13 119.64(19)
C13 C8 C7 120.02(19)
C8 C9 H9 119.7
C10 C9 C8 120.6(2)
C10 C9 H9 119.7
C9 C10 H10 120.0
C11 C10 C9 120.1(2)
C11 C10 H10 120.0
C10 C11 H11 119.7
C10 C11 C12 120.7(2)
C12 C11 H11 119.7
C11 C12 C13 119.65(19)
C11 C12 C19 119.61(19)
C13 C12 C19 120.74(19)
C8 C13 C12 119.26(19)
C8 C13 C14 120.49(18)
C12 C13 C14 120.26(17)
C15 C14 C13 122.33(19)
N1 C14 C13 115.79(18)
N1 C14 C15 121.9(2)
C14 C15 H15 120.3
C14 C15 C16 119.4(2)
C16 C15 H15 120.3
C15 C16 H16 120.5
C17 C16 C15 119.0(3)
C17 C16 H16 120.5
C16 C17 H17 120.9
C16 C17 C18 118.2(3)
C18 C17 H17 120.9
C17 C18 H18 117.9
N1 C18 C17 124.2(3)
N1 C18 H18 117.9
C20 C19 C12 119.5(2)
C20 C19 C24 117.1(2)
C24 C19 C12 123.4(2)
C19 C20 H20 118.9
C21 C20 C19 122.3(3)
C21 C20 H20 118.9
C20 C21 H21 119.9
C22 C21 C20 120.3(3)
C22 C21 H21 119.9
C21 C22 H22 120.2
C21 C22 C23 119.5(2)
C23 C22 H22 120.2
C22 C23 H23 119.7
C22 C23 C24 120.6(3)
C24 C23 H23 119.7
C19 C24 C25 121.4(2)
C23 C24 C19 120.3(2)
C23 C24 C25 118.3(2)
F4 C25 C24 115.4(2)
F4 C25 F5 104.0(3)
F4 C25 F6 108.0(3)
F5 C25 C24 111.7(3)
F6 C25 C24 113.2(3)
F6 C25 F5 103.6(2)
C18 N1 C14 117.4(2)

loop_
_geom_bond_atom_site_label_1
_geom_bond_atom_site_label_2
_geom_bond_distance
C1 C2 1.484(4)
C1 F1 1.328(3)
C1 F2 1.337(4)
C1 F3 1.325(3)
C2 C3 1.401(4)
C2 C7 1.387(3)
C3 H3 0.9300
C3 C4 1.350(4)
C4 H4 0.9300
C4 C5 1.373(4)
C5 H5 0.9300
C5 C6 1.377(4)
C6 H6 0.9300
C6 C7 1.388(3)
C7 C8 1.501(3)
C8 C9 1.386(3)
C8 C13 1.395(3)
C9 H9 0.9300
C9 C10 1.375(3)
C10 H10 0.9300
C10 C11 1.374(3)
C11 H11 0.9300
C11 C12 1.382(3)
C12 C13 1.402(3)
C12 C19 1.498(3)
C13 C14 1.498(3)
C14 C15 1.364(3)
C14 N1 1.329(3)
C15 H15 0.9300
C15 C16 1.377(4)
C16 H16 0.9300
C16 C17 1.351(4)
C17 H17 0.9300
C17 C18 1.357(5)
C18 H18 0.9300
C18 N1 1.326(4)
C19 C20 1.372(4)
C19 C24 1.394(3)
C20 H20 0.9300
C20 C21 1.372(4)
C21 H21 0.9300
C21 C22 1.356(5)
C22 H22 0.9300
C22 C23 1.364(4)
C23 H23 0.9300
C23 C24 1.390(3)
C24 C25 1.490(4)
C25 F4 1.313(3)
C25 F5 1.343(4)
C25 F6 1.323(3)

loop_
_geom_torsion_atom_site_label_1
_geom_torsion_atom_site_label_2
_geom_torsion_atom_site_label_3
_geom_torsion_atom_site_label_4
_geom_torsion
C1 C2 C3 C4 179.0(3)
C1 C2 C7 C6 -179.3(2)
C1 C2 C7 C8 -0.5(3)
C2 C3 C4 C5 0.3(5)
C2 C7 C8 C9 69.4(3)
C2 C7 C8 C13 -111.5(2)
C3 C2 C7 C6 -0.1(3)
C3 C2 C7 C8 178.6(2)
C3 C4 C5 C6 0.0(5)
C4 C5 C6 C7 -0.3(5)
C5 C6 C7 C2 0.3(4)
C5 C6 C7 C8 -178.4(3)
C6 C7 C8 C9 -111.8(3)
C6 C7 C8 C13 67.2(3)
C7 C2 C3 C4 -0.2(4)
C7 C8 C9 C10 -179.5(2)
C7 C8 C13 C12 176.70(18)
C7 C8 C13 C14 -3.2(3)
C8 C9 C10 C11 1.6(4)
C8 C13 C14 C15 76.1(3)
C8 C13 C14 N1 -102.2(2)
C9 C8 C13 C12 -4.3(3)
C9 C8 C13 C14 175.80(19)
C9 C10 C11 C12 -1.8(4)
C10 C11 C12 C13 -1.1(4)
C10 C11 C12 C19 179.6(2)
C11 C12 C13 C8 4.1(3)
C11 C12 C13 C14 -176.0(2)
C11 C12 C19 C20 92.7(3)
C11 C12 C19 C24 -87.3(3)
C12 C13 C14 C15 -103.8(3)
C12 C13 C14 N1 77.9(3)
C12 C19 C20 C21 179.3(3)
C12 C19 C24 C23 -179.4(2)
C12 C19 C24 C25 3.0(3)
C13 C8 C9 C10 1.5(4)
C13 C12 C19 C20 -86.6(3)
C13 C12 C19 C24 93.4(3)
C13 C14 C15 C16 -179.1(2)
C13 C14 N1 C18 178.7(3)
C14 C15 C16 C17 0.7(5)
C15 C14 N1 C18 0.3(4)
C15 C16 C17 C18 -0.1(6)
C16 C17 C18 N1 -0.5(6)
C17 C18 N1 C14 0.4(6)
C19 C12 C13 C8 -176.62(19)
C19 C12 C13 C14 3.3(3)
C19 C20 C21 C22 -0.4(6)
C19 C24 C25 F4 -44.3(4)
C19 C24 C25 F5 74.2(3)
C19 C24 C25 F6 -169.3(2)
C20 C19 C24 C23 0.7(3)
C20 C19 C24 C25 -177.0(3)
C20 C21 C22 C23 1.5(5)
C21 C22 C23 C24 -1.5(4)
C22 C23 C24 C19 0.4(4)
C22 C23 C24 C25 178.1(2)
C23 C24 C25 F4 138.0(3)
C23 C24 C25 F5 -103.5(3)
C23 C24 C25 F6 13.0(3)
C24 C19 C20 C21 -0.7(5)
N1 C14 C15 C16 -0.8(4)
F1 C1 C2 C3 -12.5(4)
F1 C1 C2 C7 166.7(2)
F2 C1 C2 C3 105.8(3)
F2 C1 C2 C7 -75.1(3)
F3 C1 C2 C3 -133.9(3)
F3 C1 C2 C7 45.3(4)
